data_4021398
loop_
_publ_author_name
'Yuka Kobayashi'
'Fumi Morisawa'
'Kazuhiko Saigo'

_publ_contact_author_address
;
    Hongo, 7-3-1, Bunkyo, Tokyo, Japan
;
_publ_contact_author_email 'saigo@chiral.t.u-tokyo.ac.jp '
_publ_contact_author_fax +81-3-5802-3348
_publ_contact_author_name 'Kazuhiko Saigo'
_publ_contact_author_phone +81-3-5841-7266
_publ_section_title
;
 Enantiopure O-Substituted Phenylphosphonothioic Acids:
 Chiral Recognition Ability during Salt Crystallization
 and Chiral Recognition Mechanism
;
_journal_name_full 'Journal of Organic Chemistry'
_journal_page_first 606
_journal_page_last 615
_journal_paper_doi 10.1021/jo052020v
_journal_volume 71
_journal_year 2006
_chemical_absolute_configuration rm
_chemical_formula_moiety 'C19 H28 N O2 P S '
_chemical_formula_sum 'C19 H28 N O2 P S'
_chemical_formula_weight 365.47
_chemical_name_common
;
(R)-1-(p-isopropylphenyl)ethylammonium_(Rp)-O-ethyl phenylphosphonothioate
;
_space_group_IT_number 19
_space_group_name_Hall 'P 2ac 2ab'
_space_group_name_H-M_alt 'P 21 21 21'
_symmetry_cell_setting orthorhombic
_symmetry_Int_Tables_number 19
_symmetry_space_group_name_Hall 'P 2ac 2ab'
_symmetry_space_group_name_H-M 'P 21 21 21'
_audit_creation_date 2005-11-08
_audit_creation_method 'by CrystalStructure 3.6.0'
_cell_angle_alpha 90
_cell_angle_beta 90
_cell_angle_gamma 90
_cell_formula_units_Z 4
_cell_length_a 6.2760(13)
_cell_length_b 13.692(3)
_cell_length_c 23.935(9)
_cell_measurement_temperature 296.1
_cell_volume 2056.8(10)
_computing_cell_refinement Unknown
_computing_data_collection Unknown
_computing_data_reduction CrystalStructure
_computing_publication_material 'CrystalStructure 3.6.0'
_computing_structure_refinement CRYSTALS
_computing_structure_solution SIR92
_diffrn_measured_fraction_theta_full 0.7383
_diffrn_measured_fraction_theta_max 0.7383
_diffrn_measurement_device_type 'Mac Science DIP-2030'
_diffrn_measurement_method 'Imageing plate (omega-scan)'
_diffrn_radiation_type 'Mo K\a'
_diffrn_radiation_wavelength 0.7107
_diffrn_reflns_av_R_equivalents 0.073
_diffrn_reflns_limit_h_max 7
_diffrn_reflns_limit_h_min 0
_diffrn_reflns_limit_k_max 16
_diffrn_reflns_limit_k_min -14
_diffrn_reflns_limit_l_max 29
_diffrn_reflns_limit_l_min -29
_diffrn_reflns_number 4625
_diffrn_reflns_theta_full 26.38
_diffrn_reflns_theta_max 26.38
_exptl_absorpt_coefficient_mu 0.245
_exptl_absorpt_correction_type none
_exptl_crystal_colour nONE
_exptl_crystal_density_diffrn 1.180
_exptl_crystal_density_method 'not measured'
_exptl_crystal_description nONE
_exptl_crystal_F_000 784.00
_exptl_crystal_size_max 0.70
_exptl_crystal_size_mid 0.40
_exptl_crystal_size_min 0.30
_refine_diff_density_max 0.59
_refine_diff_density_min -0.55
_refine_ls_extinction_method none
_refine_ls_goodness_of_fit_ref 0.836
_refine_ls_hydrogen_treatment refall
_refine_ls_number_parameters 256
_refine_ls_number_reflns 1783
_refine_ls_R_factor_gt 0.0580
_refine_ls_shift/su_max 0.0840
_refine_ls_structure_factor_coef F
_refine_ls_weighting_details 'w = 1/[0.0100Fo^2^ + 1.0000\s(Fo^2^)]'
_refine_ls_weighting_scheme calc
_refine_ls_wR_factor_ref 0.0940
_reflns_number_gt 1783
_reflns_number_total 4608
_reflns_threshold_expression F^2^>2.0\s(F^2^)
_cod_data_source_file jo052020vsi20051117_111416_03.cif
_cod_original_formula_sum 'C19 H28 N O2 P S '
_cod_database_code 4021398

loop_
_symmetry_equiv_pos_site_id
_symmetry_equiv_pos_as_xyz
1 +X,+Y,+Z
2 1/2+X,1/2-Y,-Z
3 -X,1/2+Y,1/2-Z
4 1/2-X,-Y,1/2+Z

loop_
_atom_site_label
_atom_site_type_symbol
_atom_site_fract_x
_atom_site_fract_y
_atom_site_fract_z
_atom_site_U_iso_or_equiv
_atom_site_adp_type
_atom_site_occupancy
_atom_site_symmetry_multiplicity
_atom_site_calc_flag
_atom_site_refinement_flags
S(1) S 1.6023(4) 0.0421(3) 1.00138(13) 0.0714(10) Uani 1.00 1 d .
P(1) P 1.3424(4) 0.0514(2) 0.95679(12) 0.0526(9) Uani 1.00 1 d .
O(1) O 1.2548(11) 0.1552(6) 0.9506(3) 0.067(3) Uani 1.00 1 d .
O(3) O 1.1506(12) -0.0081(7) 0.9837(3) 0.074(3) Uani 1.00 1 d .
N(1) N 0.8509(12) 0.2321(6) 0.9474(3) 0.051(3) Uani 1.00 1 d .
C(6) C 0.807(2) 0.2980(8) 0.8982(4) 0.048(4) Uani 1.00 1 d .
C(7) C 0.845(2) 0.2467(8) 0.8439(4) 0.055(4) Uani 1.00 1 d .
C(8) C 1.054(2) 0.2065(10) 0.7621(5) 0.066(5) Uani 1.00 1 d .
C(9) C 0.685(2) 0.1870(9) 0.8222(5) 0.061(5) Uani 1.00 1 d .
C(10) C 1.369(2) -0.0058(8) 0.8893(4) 0.055(4) Uani 1.00 1 d .
C(11) C 0.893(3) 0.1544(10) 0.7390(5) 0.075(5) Uani 1.00 1 d .
C(12) C 1.027(2) 0.2530(10) 0.8140(6) 0.069(5) Uani 1.00 1 d .
C(13) C 0.705(2) 0.1465(10) 0.7717(6) 0.077(5) Uani 1.00 1 d .
C(14) C 0.593(2) 0.3454(8) 0.9037(5) 0.076(5) Uani 1.00 1 d .
C(15) C 1.553(2) -0.0543(11) 0.8742(6) 0.085(5) Uani 1.00 1 d .
C(16) C 1.202(2) -0.0016(9) 0.8509(6) 0.076(5) Uani 1.00 1 d .
C(17) C 0.937(4) 0.110(2) 0.6843(8) 0.134(9) Uani 1.00 1 d .
C(18) C 1.214(3) -0.050(1) 0.8019(7) 0.114(7) Uani 1.00 1 d .
C(19) C 1.398(5) -0.1014(13) 0.7894(8) 0.129(8) Uani 1.00 1 d .
C(20) C 1.184(3) -0.111(2) 0.9992(9) 0.141(8) Uani 1.00 1 d .
C(21) C 1.573(3) -0.102(1) 0.8246(9) 0.124(9) Uani 1.00 1 d .
C(22) C 0.910(5) 0.189(1) 0.6372(7) 0.207(12) Uani 1.00 1 d .
C(23) C 0.789(6) 0.046(3) 0.6677(10) 0.27(2) Uani 1.00 1 d .
C(24) C 1.041(4) -0.155(2) 1.026(1) 0.30(2) Uani 1.00 1 d .
C(25) C 1.129(13) 0.066(4) 0.663(2) 0.43(5) Uani 1.00 1 d .
H(1) H 1.1870 0.2124 0.7434 0.079 Uiso 1.00 1 c R
H(2) H 0.5602 0.1741 0.8432 0.074 Uiso 1.00 1 c R
H(3) H 1.1391 0.2915 0.8289 0.083 Uiso 1.00 1 c R
H(4) H 0.5888 0.1112 0.7562 0.092 Uiso 1.00 1 c R
H(5) H 1.6684 -0.0546 0.9000 0.102 Uiso 1.00 1 c R
H(6) H 1.0785 0.0355 0.8591 0.091 Uiso 1.00 1 c R
H(7) H 1.0986 -0.0488 0.7762 0.137 Uiso 1.00 1 c R
H(8) H 1.4084 -0.1389 0.7561 0.155 Uiso 1.00 1 c R
H(9) H 1.7033 -0.1329 0.8150 0.148 Uiso 1.00 1 c R
H(10) H 0.9097 0.3489 0.8999 0.057 Uiso 1.00 1 c R
H(11) H 0.4910 0.3051 0.8856 0.091 Uiso 1.00 1 c R
H(12) H 0.5972 0.4078 0.8865 0.091 Uiso 1.00 1 c R
H(13) H 0.5584 0.3505 0.9422 0.091 Uiso 1.00 1 c R
H(14) H 0.7644 0.1972 0.6272 0.248 Uiso 1.00 1 c R
H(15) H 0.9882 0.1679 0.6055 0.248 Uiso 1.00 1 c R
H(16) H 0.9618 0.2473 0.6537 0.248 Uiso 1.00 1 c R
H(17) H 0.8575 -0.0130 0.6780 0.322 Uiso 1.00 1 c R
H(18) H 0.7672 0.0540 0.6287 0.322 Uiso 1.00 1 c R
H(19) H 0.6595 0.0526 0.6878 0.322 Uiso 1.00 1 c R
H(20) H 1.0675 -0.1486 1.0652 0.356 Uiso 1.00 1 c R
H(21) H 1.0459 -0.2232 1.0178 0.356 Uiso 1.00 1 c R
H(22) H 0.9036 -0.1307 1.0178 0.356 Uiso 1.00 1 c R
H(23) H 1.2128 0.1150 0.6452 0.889 Uiso 1.00 1 c R
H(24) H 1.0897 0.0177 0.6361 0.889 Uiso 1.00 1 c R
H(25) H 1.2025 0.0420 0.6946 0.889 Uiso 1.00 1 c R
H(26) H 1.1953 -0.1470 0.9653 0.170 Uiso 1.00 1 c R
H(27) H 1.3167 -0.1137 1.0185 0.170 Uiso 1.00 1 c R
H(28) H 0.7237 0.1991 0.9577 0.061 Uiso 1.00 1 c R
H(29) H 0.9007 0.2697 0.9781 0.061 Uiso 1.00 1 c R
H(30) H 0.9563 0.1856 0.9372 0.061 Uiso 1.00 1 c R

loop_
_atom_site_aniso_label
_atom_site_aniso_U_11
_atom_site_aniso_U_22
_atom_site_aniso_U_33
_atom_site_aniso_U_12
_atom_site_aniso_U_13
_atom_site_aniso_U_23
S(1) 0.060(2) 0.074(3) 0.080(2) 0.003(2) -0.016(2) 0.006(2)
P(1) 0.053(1) 0.039(2) 0.066(2) 0.003(2) -0.001(1) -0.002(2)
O(1) 0.078(4) 0.053(6) 0.070(5) 0.005(4) 0.004(4) -0.008(4)
O(3) 0.070(5) 0.065(8) 0.086(6) -0.011(4) 0.017(4) 0.009(4)
N(1) 0.069(5) 0.048(6) 0.038(5) -0.006(5) 0.009(5) -0.013(4)
C(6) 0.073(8) 0.033(8) 0.037(7) 0.009(6) -0.004(5) 0.009(5)
C(7) 0.070(8) 0.051(10) 0.043(7) -0.008(6) -0.002(7) 0.001(6)
C(8) 0.094(11) 0.070(11) 0.035(8) 0.015(8) 0.030(7) -0.002(8)
C(9) 0.093(10) 0.057(10) 0.035(8) -0.006(7) 0.018(7) -0.003(6)
C(10) 0.046(6) 0.057(9) 0.061(8) -0.008(6) 0.008(5) -0.014(6)
C(11) 0.142(13) 0.055(10) 0.028(7) 0.007(10) -0.037(9) -0.016(7)
C(12) 0.054(8) 0.087(13) 0.066(10) -0.011(6) -0.010(7) 0.029(9)
C(13) 0.084(9) 0.063(11) 0.083(12) -0.035(7) 0.007(8) -0.001(7)
C(14) 0.115(10) 0.049(9) 0.064(8) 0.037(8) -0.011(8) 0.003(7)
C(15) 0.106(11) 0.059(11) 0.090(11) 0.028(8) -0.003(7) -0.003(10)
C(16) 0.103(10) 0.048(10) 0.077(10) 0.009(7) -0.016(8) -0.025(7)
C(17) 0.20(2) 0.14(2) 0.07(2) -0.02(2) -0.03(1) -0.02(1)
C(18) 0.17(2) 0.09(1) 0.084(12) -0.017(13) -0.047(10) -0.014(12)
C(19) 0.26(2) 0.043(13) 0.087(13) -0.04(2) 0.06(2) -0.026(10)
C(20) 0.107(13) 0.13(2) 0.19(2) -0.049(12) 0.023(13) 0.04(2)
C(21) 0.14(2) 0.12(2) 0.11(2) 0.022(12) 0.029(13) -0.04(1)
C(22) 0.46(4) 0.09(2) 0.070(12) 0.03(2) -0.02(2) -0.019(11)
C(23) 0.33(4) 0.36(5) 0.12(2) -0.04(4) 0.08(2) -0.12(3)
C(24) 0.13(2) 0.16(2) 0.60(6) 0.04(2) 0.09(3) 0.19(3)
C(25) 1.5(2) 0.38(6) 0.32(5) 0.58(9) 0.42(9) 0.11(4)

loop_
_atom_type_symbol
_atom_type_description
_atom_type_scat_dispersion_real
_atom_type_scat_dispersion_imag
_atom_type_scat_source
C C 0.003 0.002
;
International Tables for Crystallography
(1992, Vol. C, Tables 4.2.6.8 and 6.1.1.4)
;
H H 0.000 0.000
;
International Tables for Crystallography
(1992, Vol. C, Table 6.1.1.4)
;
O O 0.011 0.006
;
International Tables for Crystallography
(1992, Vol. C, Tables 4.2.6.8 and 6.1.1.4)
;
N N 0.006 0.003
;
International Tables for Crystallography
(1992, Vol. C, Tables 4.2.6.8 and 6.1.1.4)
;
P P 0.102 0.094
;
International Tables for Crystallography
(1992, Vol. C, Tables 4.2.6.8 and 6.1.1.4)
;
S S 0.125 0.123
;
International Tables for Crystallography
(1992, Vol. C, Tables 4.2.6.8 and 6.1.1.4)
;

loop_
_geom_angle_atom_site_label_1
_geom_angle_atom_site_label_2
_geom_angle_atom_site_label_3
_geom_angle
S(1) P(1) O(1) 114.4160
S(1) P(1) O(3) 112.1777
S(1) P(1) C(10) 112.4651
O(3) P(1) O(1) 104.0992
C(10) P(1) O(1) 110.5173
C(10) P(1) O(3) 102.1872
P(1) O(3) C(20) 118.9470
P(1) C(10) C(15) 121.5170
P(1) C(10) C(16) 120.0906
O(3) C(20) C(24) 119.0521
N(1) C(6) C(7) 111.6014
N(1) C(6) C(14) 110.7729
C(6) C(7) C(9) 119.0849
C(6) C(7) C(12) 124.3022
C(14) C(6) C(7) 114.9161
C(12) C(7) C(9) 116.6072
C(7) C(9) C(13) 121.0517
C(7) C(12) C(8) 122.7464
C(12) C(8) C(11) 120.5811
C(8) C(11) C(13) 115.7852
C(8) C(11) C(17) 116.0935
C(9) C(13) C(11) 122.9029
C(16) C(10) C(15) 118.3923
C(10) C(15) C(21) 122.3472
C(10) C(16) C(18) 120.8938
C(17) C(11) C(13) 128.0884
C(11) C(17) C(22) 109.9053
C(11) C(17) C(23) 113.7277
C(11) C(17) C(25) 130.4064
C(15) C(21) C(19) 117.2336
C(16) C(18) C(19) 118.6926
C(23) C(17) C(22) 99.2835
C(25) C(17) C(22) 97.1501
C(25) C(17) C(23) 101.2793
C(18) C(19) C(21) 122.2090
O(3) C(20) H(27) 106.2597
O(3) C(20) H(26) 106.7624
H(30) N(1) C(6) 109.0539
H(28) N(1) C(6) 109.5171
H(29) N(1) C(6) 109.8296
N(1) C(6) H(10) 106.3697
H(30) N(1) H(28) 109.4785
H(29) N(1) H(28) 109.4692
H(30) N(1) H(29) 109.4781
H(10) C(6) C(7) 105.8403
H(10) C(6) C(14) 106.7307
C(6) C(14) H(11) 108.2164
C(6) C(14) H(12) 109.0881
C(6) C(14) H(13) 108.7792
C(7) C(9) H(2) 120.4048
C(7) C(12) H(3) 117.5702
H(1) C(8) C(11) 120.4794
C(8) C(12) H(3) 119.6757
H(1) C(8) C(12) 118.9394
H(2) C(9) C(13) 118.5431
C(9) C(13) H(4) 119.6158
C(10) C(15) H(5) 117.9790
C(10) C(16) H(6) 120.0502
C(11) C(13) H(4) 117.4760
H(12) C(14) H(11) 110.1033
H(13) C(14) H(11) 109.4723
H(13) C(14) H(12) 111.1203
H(5) C(15) C(21) 119.6677
C(15) C(21) H(9) 120.0775
H(6) C(16) C(18) 119.0560
C(16) C(18) H(7) 121.1565
C(17) C(22) H(16) 103.8601
C(17) C(22) H(14) 111.6415
C(17) C(22) H(15) 108.1186
C(17) C(23) H(17) 99.9931
C(17) C(23) H(18) 108.6595
C(17) C(23) H(19) 112.7447
C(17) C(25) H(23) 108.5222
C(17) C(25) H(25) 105.0853
C(17) C(25) H(24) 108.2491
H(7) C(18) C(19) 120.1507
C(18) C(19) H(8) 120.6321
C(19) C(21) H(9) 122.6799
H(8) C(19) C(21) 117.1544
H(27) C(20) C(24) 110.9094
H(26) C(20) C(24) 104.0923
C(20) C(24) H(20) 109.4317
C(20) C(24) H(21) 109.5979
C(20) C(24) H(22) 111.4267
H(27) C(20) H(26) 109.4624
H(16) C(22) H(14) 109.4743
H(15) C(22) H(14) 109.4859
H(16) C(22) H(15) 114.1832
H(18) C(23) H(17) 114.4410
H(19) C(23) H(17) 109.4625
H(19) C(23) H(18) 111.1331
H(21) C(24) H(20) 107.4812
H(22) C(24) H(20) 109.4670
H(22) C(24) H(21) 109.3508
H(25) C(25) H(23) 109.4702
H(24) C(25) H(23) 109.8725
H(25) C(25) H(24) 115.3532

loop_
_geom_bond_atom_site_label_1
_geom_bond_atom_site_label_2
_geom_bond_distance
S(1) P(1) 1.9537
P(1) O(1) 1.5312
P(1) O(3) 1.5898
P(1) C(10) 1.8030
O(3) C(20) 1.4760
N(1) C(6) 1.5085
C(6) C(7) 1.4981
C(6) C(14) 1.4972
C(7) C(9) 1.3914
C(7) C(12) 1.3517
C(8) C(11) 1.3541
C(8) C(12) 1.4067
C(9) C(13) 1.3353
C(10) C(15) 1.3785
C(10) C(16) 1.3954
C(11) C(13) 1.4211
C(11) C(17) 1.4673
C(15) C(21) 1.3619
C(16) C(18) 1.3473
C(17) C(22) 1.5658
C(17) C(23) 1.3367
C(17) C(25) 1.4474
C(18) C(19) 1.3900
C(19) C(21) 1.3795
C(20) O(3) 1.4760
C(20) C(24) 1.2622
C(24) C(20) 1.2622
N(1) H(28) 0.9500
N(1) H(29) 0.9500
N(1) H(30) 0.9501
C(6) H(10) 0.9500
C(8) H(1) 0.9499
C(9) H(2) 0.9500
C(12) H(3) 0.9500
C(13) H(4) 0.9501
C(14) H(11) 0.9500
C(14) H(12) 0.9500
C(14) H(13) 0.9500
C(15) H(5) 0.9500
C(16) H(6) 0.9500
C(18) H(7) 0.9500
C(19) H(8) 0.9500
C(20) H(26) 0.9501
C(20) H(27) 0.9500
C(21) H(9) 0.9500
C(22) H(14) 0.9501
C(22) H(15) 0.9500
C(22) H(16) 0.9500
C(23) H(17) 0.9500
C(23) H(18) 0.9501
C(23) H(19) 0.9501
C(24) H(20) 0.9499
C(24) H(21) 0.9500
C(24) H(22) 0.9500
C(25) H(23) 0.9500
C(25) H(24) 0.9500
C(25) H(25) 0.9500
H(26) C(20) 0.9501
H(27) C(20) 0.9500

loop_
_geom_contact_atom_site_label_1
_geom_contact_atom_site_label_2
_geom_contact_distance
_geom_contact_site_symmetry_2
S(1) O(1) 2.9385 .
S(1) O(3) 2.9478 .
S(1) O(3) 3.5344 65501
S(1) N(1) 3.2973 65501
S(1) C(10) 3.1241 .
S(1) C(15) 3.3313 .
S(1) C(20) 3.3605 .
P(1) C(15) 2.7838 .
P(1) C(16) 2.7787 .
P(1) C(20) 2.6415 .
O(1) O(3) 2.4613 .
O(1) N(1) 2.7461 .
O(1) C(10) 2.7442 .
O(1) C(14) 3.5412 65501
O(1) C(16) 3.2268 .
O(3) S(1) 3.5344 45501
O(3) C(10) 2.6436 .
O(3) C(16) 3.1957 .
O(3) C(24) 2.3625 .
N(1) S(1) 3.2973 45501
N(1) C(7) 2.4867 .
N(1) C(9) 3.2322 .
N(1) C(12) 3.3918 .
N(1) C(14) 2.4737 .
C(6) C(9) 2.4913 .
C(6) C(12) 2.5207 .
C(7) C(8) 2.4213 .
C(7) C(11) 2.8270 .
C(7) C(13) 2.3739 .
C(7) C(14) 2.5250 .
C(8) C(9) 2.7373 .
C(8) C(13) 2.3511 .
C(8) C(17) 2.3946 .
C(8) C(22) 3.1318 .
C(8) C(23) 3.5583 .
C(8) C(25) 3.0968 .
C(9) C(11) 2.4216 .
C(9) C(12) 2.3340 .
C(9) C(14) 2.9745 .
C(10) C(18) 2.3860 .
C(10) C(19) 2.7315 .
C(10) C(20) 3.2176 .
C(10) C(21) 2.4008 .
C(11) C(12) 2.3980 .
C(11) C(22) 2.4837 .
C(11) C(23) 2.3490 .
C(11) C(25) 2.6459 .
C(12) C(13) 2.6896 .
C(13) C(17) 2.5971 .
C(13) C(22) 3.5143 .
C(13) C(23) 2.8893 .
C(14) O(1) 3.5412 45501
C(15) C(16) 2.3826 .
C(15) C(18) 2.7451 .
C(15) C(19) 2.3404 .
C(16) C(19) 2.3549 .
C(16) C(21) 2.7727 .
C(18) C(21) 2.4247 .
C(20) S(1) 3.3605 .
C(20) P(1) 2.6415 .
C(20) C(10) 3.2176 .
C(22) C(23) 2.2167 .
C(22) C(25) 2.2607 .
C(23) C(25) 2.1537 .
S(1) H(5) 2.7958 .
S(1) H(18) 3.4193 75504
S(1) H(22) 3.0534 65501
S(1) H(24) 3.5373 75504
S(1) H(27) 2.8155 .
S(1) H(28) 2.5087 65501
S(1) H(30) 3.3407 65501
P(1) H(2) 3.4767 65501
P(1) H(5) 2.8538 .
P(1) H(6) 2.8731 .
P(1) H(26) 2.8770 .
P(1) H(27) 2.7040 .
P(1) H(28) 3.1331 65501
P(1) H(30) 3.0772 .
O(1) H(2) 3.2171 65501
O(1) H(3) 3.5338 .
O(1) H(6) 2.9500 .
O(1) H(11) 2.9712 65501
O(1) H(13) 3.2898 65501
O(1) H(28) 3.3914 .
O(1) H(28) 3.0082 65501
O(1) H(29) 2.7985 .
O(1) H(30) 1.9459 .
O(3) H(6) 3.0742 .
O(3) H(20) 2.7892 .
O(3) H(21) 3.1257 .
O(3) H(22) 2.4254 .
O(3) H(26) 1.9723 .
O(3) H(27) 1.9663 .
O(3) H(30) 3.1248 .
N(1) H(2) 3.1914 .
N(1) H(3) 3.4605 .
N(1) H(10) 1.9965 .
N(1) H(11) 2.8792 .
N(1) H(12) 3.2329 .
N(1) H(13) 2.4523 .
C(6) H(2) 2.6483 .
C(6) H(3) 2.6652 .
C(6) H(11) 2.0083 .
C(6) H(12) 2.0185 .
C(6) H(13) 2.0149 .
C(6) H(24) 3.1852 75603
C(6) H(28) 2.0337 .
C(6) H(29) 2.0372 .
C(6) H(30) 2.0283 .
C(7) H(1) 3.2588 .
C(7) H(2) 2.0437 .
C(7) H(3) 1.9794 .
C(7) H(4) 3.2286 .
C(7) H(6) 3.2618 .
C(7) H(8) 3.2727 75603
C(7) H(10) 1.9808 .
C(7) H(11) 2.5622 .
C(7) H(12) 2.8855 .
C(7) H(13) 3.2859 .
C(7) H(28) 2.9034 .
C(7) H(29) 3.2475 .
C(7) H(30) 2.4851 .
C(8) H(3) 2.0504 .
C(8) H(4) 3.2012 .
C(8) H(6) 3.3017 .
C(8) H(7) 3.5234 .
C(8) H(16) 2.7143 .
C(8) H(23) 3.2232 .
C(8) H(25) 2.9237 .
C(9) H(3) 3.1907 .
C(9) H(4) 1.9848 .
C(9) H(6) 3.3419 .
C(9) H(8) 3.0889 75603
C(9) H(10) 3.2178 .
C(9) H(11) 2.5308 .
C(9) H(12) 3.4380 .
C(9) H(28) 3.2582 .
C(9) H(30) 3.2355 .
C(10) H(2) 2.9535 65501
C(10) H(5) 2.0079 .
C(10) H(6) 2.0439 .
C(10) H(7) 3.2511 .
C(10) H(9) 3.2526 .
C(10) H(26) 2.8708 .
C(10) H(27) 3.4412 .
C(11) H(1) 2.0102 .
C(11) H(2) 3.2653 .
C(11) H(3) 3.2475 .
C(11) H(4) 2.0416 .
C(11) H(6) 3.5024 .
C(11) H(7) 3.1925 .
C(11) H(8) 3.4075 75603
C(11) H(14) 2.8552 .
C(11) H(15) 3.2564 .
C(11) H(16) 2.4426 .
C(11) H(17) 2.7262 .
C(11) H(18) 3.0784 .
C(11) H(19) 2.3647 .
C(11) H(23) 3.0586 .
C(11) H(24) 3.3299 .
C(11) H(25) 2.6948 .
C(12) H(1) 2.0431 .
C(12) H(2) 3.1996 .
C(12) H(2) 3.5849 65501
C(12) H(6) 3.1836 .
C(12) H(7) 3.5555 75603
C(12) H(8) 3.5318 75603
C(12) H(10) 2.5483 .
C(12) H(11) 3.4534 65501
C(12) H(17) 3.2908 75603
C(12) H(30) 3.1213 .
C(13) H(1) 3.4417 45501
C(13) H(1) 3.2285 .
C(13) H(2) 1.9743 .
C(13) H(6) 3.4897 .
C(13) H(8) 3.0966 75603
C(13) H(14) 3.5462 .
C(13) H(16) 3.5316 .
C(13) H(17) 3.2729 .
C(13) H(19) 2.4007 .
C(14) H(2) 2.7639 .
C(14) H(3) 3.4436 45501
C(14) H(10) 1.9907 .
C(14) H(24) 3.2316 75603
C(14) H(28) 2.5213 .
C(14) H(29) 2.8237 .
C(14) H(30) 3.2595 .
C(15) H(2) 3.2144 65501
C(15) H(6) 3.2431 .
C(15) H(6) 3.5372 65501
C(15) H(8) 3.1870 .
C(15) H(9) 2.0135 .
C(15) H(26) 3.3782 .
C(16) H(2) 3.2963 65501
C(16) H(5) 3.2338 .
C(16) H(7) 2.0105 .
C(16) H(8) 3.2169 .
C(16) H(16) 3.5909 74603
C(16) H(26) 3.3859 .
C(17) H(1) 2.5311 .
C(17) H(4) 2.7827 .
C(17) H(7) 3.2590 .
C(17) H(14) 2.1099 .
C(17) H(15) 2.0687 .
C(17) H(16) 2.0166 .
C(17) H(17) 1.7692 .
C(17) H(18) 1.8714 .
C(17) H(19) 1.9161 .
C(17) H(23) 1.9675 .
C(17) H(24) 1.9643 .
C(17) H(25) 1.9269 .
C(18) H(4) 3.4048 65501
C(18) H(6) 1.9902 .
C(18) H(8) 2.0446 .
C(18) H(9) 3.4151 45501
C(18) H(9) 3.2911 .
C(18) H(16) 3.1729 74603
C(18) H(25) 2.8586 .
C(19) H(4) 3.2467 65501
C(19) H(5) 3.2060 .
C(19) H(6) 3.2142 .
C(19) H(7) 2.0399 .
C(19) H(9) 2.0545 .
C(19) H(14) 3.5522 74603
C(19) H(16) 3.3542 74603
C(19) H(25) 3.2430 .
C(20) H(15) 3.3599 75504
C(20) H(20) 1.8148 .
C(20) H(21) 1.8166 .
C(20) H(22) 1.8362 .
C(20) H(23) 3.5530 75504
C(21) H(4) 3.3483 65501
C(21) H(5) 2.0095 .
C(21) H(7) 3.2751 .
C(21) H(7) 3.5726 65501
C(21) H(8) 2.0004 .
C(22) H(1) 3.0965 .
C(22) H(17) 2.9497 .
C(22) H(18) 2.0620 .
C(22) H(19) 2.7227 .
C(22) H(20) 3.4993 65404
C(22) H(22) 3.5603 65404
C(22) H(23) 2.1628 .
C(22) H(24) 2.6014 .
C(22) H(25) 3.0517 .
C(22) H(26) 3.3913 75603
C(22) H(27) 3.4768 75404
C(23) H(3) 3.5183 74603
C(23) H(4) 2.6179 .
C(23) H(7) 3.4924 .
C(23) H(12) 3.3422 64603
C(23) H(14) 2.2876 .
C(23) H(15) 2.5593 .
C(23) H(16) 2.9750 .
C(23) H(23) 2.8698 .
C(23) H(24) 2.0686 .
C(23) H(25) 2.6716 .
C(24) H(14) 3.1372 65504
C(24) H(15) 3.5128 75504
C(24) H(18) 3.4187 65504
C(24) H(23) 3.2840 75504
C(24) H(26) 1.7550 .
C(24) H(27) 1.8308 .
C(25) H(1) 2.8082 .
C(25) H(7) 3.1434 .
C(25) H(10) 3.3362 74603
C(25) H(12) 3.0015 74603
C(25) H(14) 3.0340 .
C(25) H(15) 2.1481 .
C(25) H(16) 2.7063 .
C(25) H(17) 2.0523 .
C(25) H(18) 2.4194 .
C(25) H(19) 3.0152 .
C(25) H(19) 3.3856 65501
C(25) H(20) 3.2169 75404
C(25) H(27) 3.5299 75404
H(1) C(13) 3.4417 65501
H(2) P(1) 3.4767 45501
H(2) O(1) 3.2171 45501
H(2) C(10) 2.9535 45501
H(2) C(12) 3.5849 45501
H(2) C(15) 3.2144 45501
H(2) C(16) 3.2963 45501
H(3) C(14) 3.4436 65501
H(3) C(23) 3.5183 75603
H(4) C(18) 3.4048 45501
H(4) C(19) 3.2467 45501
H(4) C(21) 3.3483 45501
H(6) C(15) 3.5372 45501
H(7) C(12) 3.5555 74603
H(7) C(21) 3.5726 45501
H(8) C(7) 3.2727 74603
H(8) C(9) 3.0889 74603
H(8) C(11) 3.4075 74603
H(8) C(12) 3.5318 74603
H(8) C(13) 3.0966 74603
H(9) C(18) 3.4151 65501
H(10) C(25) 3.3362 75603
H(11) O(1) 2.9712 45501
H(11) C(12) 3.4534 45501
H(12) C(23) 3.3422 65603
H(12) C(25) 3.0015 75603
H(13) O(1) 3.2898 45501
H(14) C(19) 3.5522 75603
H(14) C(24) 3.1372 65404
H(15) C(20) 3.3599 75404
H(15) C(24) 3.5128 75404
H(16) C(16) 3.5909 75603
H(16) C(18) 3.1729 75603
H(16) C(19) 3.3542 75603
H(17) C(12) 3.2908 74603
H(18) S(1) 3.4193 75404
H(18) C(24) 3.4187 65404
H(19) C(25) 3.3856 45501
H(20) C(20) 1.8148 .
H(20) C(22) 3.4993 65504
H(20) C(25) 3.2169 75504
H(21) C(20) 1.8166 .
H(22) S(1) 3.0534 45501
H(22) C(20) 1.8362 .
H(22) C(22) 3.5603 65504
H(23) C(20) 3.5530 75404
H(23) C(24) 3.2840 75404
H(24) S(1) 3.5373 75404
H(24) C(6) 3.1852 74603
H(24) C(14) 3.2316 74603
H(26) C(22) 3.3913 74603
H(27) C(22) 3.4768 75504
H(27) C(25) 3.5299 75504
H(28) S(1) 2.5087 45501
H(28) P(1) 3.1331 45501
H(28) O(1) 3.0082 45501
H(30) S(1) 3.3407 45501

loop_
_cod_changelog_entry_id
_cod_changelog_entry_author
_cod_changelog_entry_date
_cod_changelog_entry_text
1 'Vaitkus, Antanas' 2024-11-16T00:18:53+02:00
;
 Replaced the '\/Y' character sequence with the backslash character ('\')
 in multiple data values.
;
